data_2221867
loop_
_publ_author_name
'Guan, Dexin'
'Sun, Hongjian'

_publ_section_title Bis[4-methyl-2-(4-methylphenyldiazenyl)phenolato-\k^2^<i>N</i>,<i>O</i>]nickel(II)
_journal_coeditor_code XU2508
_journal_issue 5
_journal_name_full 'Acta Crystallographica Section E'
_journal_page_first m566
_journal_paper_doi 10.1107/S1600536809013920
_journal_volume 65
_journal_year 2009
_chemical_formula_iupac '[Ni (C14 H13 N2 O)2]'
_chemical_formula_moiety 'C28 H26 N4 Ni O2'
_chemical_formula_sum 'C28 H26 N4 Ni O2'
_chemical_formula_weight 509.24
_chemical_name_systematic
;
Bis[4-methyl-2-(4-methylphenyldiazenyl)phenolato-
\k^2^<i>N</i>,<i>O</i>]nickel(II)
;
_space_group_IT_number 14
_symmetry_cell_setting monoclinic
_symmetry_space_group_name_Hall '-P 2ybc'
_symmetry_space_group_name_H-M 'P 1 21/c 1'
_atom_sites_solution_hydrogens geom
_atom_sites_solution_primary direct
_atom_sites_solution_secondary difmap
_cell_angle_alpha 90.00
_cell_angle_beta 105.367(2)
_cell_angle_gamma 90.00
_cell_formula_units_Z 2
_cell_length_a 9.5211(10)
_cell_length_b 10.8162(11)
_cell_length_c 12.2647(13)
_cell_measurement_reflns_used 1666
_cell_measurement_temperature 293(2)
_cell_measurement_theta_max 23.42
_cell_measurement_theta_min 2.55
_cell_volume 1217.9(2)
_computing_cell_refinement 'SAINT (Bruker, 2008)'
_computing_data_collection 'APEX2 (Bruker, 2008)'
_computing_data_reduction 'SAINT (Bruker, 2008)'
_computing_molecular_graphics 'ORTEP-3 for Windows (Farrugia, 1997)'
_computing_publication_material 'WinGX (Farrugia, 1999)'
_computing_structure_refinement 'SHELXL97 (Sheldrick, 2008)'
_computing_structure_solution 'SHELXS97 (Sheldrick, 2008)'
_diffrn_ambient_temperature 293(2)
_diffrn_measured_fraction_theta_full 0.982
_diffrn_measured_fraction_theta_max 0.982
_diffrn_measurement_device_type 'Bruker SMART APEX'
_diffrn_measurement_method \w
_diffrn_radiation_monochromator graphite
_diffrn_radiation_source 'fine-focus sealed tube'
_diffrn_radiation_type MoK\a
_diffrn_radiation_wavelength 0.71073
_diffrn_reflns_av_R_equivalents 0.0318
_diffrn_reflns_av_sigmaI/netI 0.0442
_diffrn_reflns_limit_h_max 11
_diffrn_reflns_limit_h_min -12
_diffrn_reflns_limit_k_max 13
_diffrn_reflns_limit_k_min -13
_diffrn_reflns_limit_l_max 15
_diffrn_reflns_limit_l_min -9
_diffrn_reflns_number 7063
_diffrn_reflns_theta_full 27.59
_diffrn_reflns_theta_max 27.59
_diffrn_reflns_theta_min 2.22
_diffrn_standards_number 0
_exptl_absorpt_coefficient_mu 0.830
_exptl_absorpt_correction_T_max 0.920
_exptl_absorpt_correction_T_min 0.885
_exptl_absorpt_correction_type multi-scan
_exptl_absorpt_process_details '(SADABS; Sheldrick, 1996)'
_exptl_crystal_colour green
_exptl_crystal_density_diffrn 1.389
_exptl_crystal_density_method 'not measured'
_exptl_crystal_description block
_exptl_crystal_F_000 532
_exptl_crystal_size_max 0.15
_exptl_crystal_size_mid 0.15
_exptl_crystal_size_min 0.10
_refine_diff_density_max 0.243
_refine_diff_density_min -0.191
_refine_ls_extinction_method none
_refine_ls_goodness_of_fit_ref 1.022
_refine_ls_hydrogen_treatment refall
_refine_ls_matrix_type full
_refine_ls_number_parameters 212
_refine_ls_number_reflns 2775
_refine_ls_number_restraints 0
_refine_ls_restrained_S_all 1.022
_refine_ls_R_factor_all 0.0653
_refine_ls_R_factor_gt 0.0378
_refine_ls_shift/su_max 0.000
_refine_ls_shift/su_mean 0.000
_refine_ls_structure_factor_coef Fsqd
_refine_ls_weighting_details 'calc w = 1/[\s^2^(Fo^2^)+(0.0451P)^2^+0.1292P] where P=(Fo^2^+2Fc^2^)/3'
_refine_ls_weighting_scheme calc
_refine_ls_wR_factor_gt 0.0866
_refine_ls_wR_factor_ref 0.0993
_reflns_number_gt 1890
_reflns_number_total 2775
_reflns_threshold_expression I>2\s(I)
_cod_data_source_file xu2508.cif
_cod_data_source_block I
_cod_original_sg_symbol_H-M 'P 21/c'
_cod_database_code 2221867
_cod_database_fobs_code 2221867

loop_
_symmetry_equiv_pos_as_xyz
'x, y, z'
'-x, y+1/2, -z+1/2'
'-x, -y, -z'
'x, -y-1/2, z-1/2'

loop_
_atom_site_type_symbol
_atom_site_label
_atom_site_fract_x
_atom_site_fract_y
_atom_site_fract_z
_atom_site_U_iso_or_equiv
_atom_site_adp_type
_atom_site_calc_flag
_atom_site_refinement_flags
_atom_site_occupancy
_atom_site_disorder_assembly
_atom_site_disorder_group
Ni Ni 1.0000 1.0000 0.0000 0.04172(15) Uani d S 1 . .
N N1 0.96662(19) 0.83618(16) 0.04286(15) 0.0412(4) Uani d . 1 . .
N N2 1.02859(19) 0.77982(17) 0.13462(15) 0.0448(5) Uani d . 1 . .
O O 1.0688(2) 1.04670(16) 0.14634(14) 0.0552(5) Uani d . 1 . .
C C7 1.1204(2) 0.8429(2) 0.22272(18) 0.0428(5) Uani d . 1 . .
C C1 0.8685(2) 0.75494(19) -0.03615(18) 0.0402(5) Uani d . 1 . .
C C6 0.9169(3) 0.6442(2) -0.0673(2) 0.0440(5) Uani d . 1 . .
C C4 0.6804(3) 0.6040(2) -0.1919(2) 0.0474(6) Uani d . 1 . .
C C5 0.8231(3) 0.5700(2) -0.1455(2) 0.0480(6) Uani d . 1 . .
C C2 0.7255(3) 0.7908(2) -0.0813(2) 0.0527(6) Uani d . 1 . .
C C12 1.1914(3) 0.7700(3) 0.3162(2) 0.0524(6) Uani d . 1 . .
C C8 1.1345(3) 0.9729(2) 0.2279(2) 0.0462(6) Uani d . 1 . .
C C3 0.6333(3) 0.7146(2) -0.1575(2) 0.0559(7) Uani d . 1 . .
C C9 1.2225(3) 1.0238(3) 0.3292(2) 0.0571(7) Uani d . 1 . .
C C11 1.2798(3) 0.8206(3) 0.4119(2) 0.0560(7) Uani d . 1 . .
C C10 1.2937(3) 0.9492(3) 0.4156(2) 0.0595(7) Uani d . 1 . .
C C13 0.5765(5) 0.5215(4) -0.2756(4) 0.0741(10) Uani d . 1 . .
C C14 1.3546(5) 0.7421(5) 0.5127(3) 0.0827(11) Uani d . 1 . .
H H10 1.347(3) 0.987(2) 0.479(2) 0.050(7) Uiso d . 1 . .
H H5 0.862(3) 0.494(2) -0.165(2) 0.048(7) Uiso d . 1 . .
H H6 1.014(2) 0.624(2) -0.0350(18) 0.047(6) Uiso d . 1 . .
H H12 1.173(3) 0.686(2) 0.311(2) 0.061(8) Uiso d . 1 . .
H H3 0.541(3) 0.737(2) -0.185(2) 0.066(8) Uiso d . 1 . .
H H9 1.232(3) 1.111(3) 0.333(2) 0.066(8) Uiso d . 1 . .
H H13B 0.594(4) 0.440(4) -0.253(3) 0.127(16) Uiso d . 1 . .
H H13A 0.603(5) 0.522(4) -0.338(4) 0.127(19) Uiso d . 1 . .
H H2 0.689(3) 0.867(3) -0.057(2) 0.076(8) Uiso d . 1 . .
H H13C 0.491(5) 0.541(3) -0.290(3) 0.106(15) Uiso d . 1 . .
H H14C 1.454(4) 0.752(4) 0.527(3) 0.111(13) Uiso d . 1 . .
H H14A 1.318(4) 0.761(4) 0.576(3) 0.119(14) Uiso d . 1 . .
H H14B 1.341(5) 0.663(5) 0.504(4) 0.16(2) Uiso d . 1 . .

loop_
_atom_site_aniso_label
_atom_site_aniso_U_11
_atom_site_aniso_U_22
_atom_site_aniso_U_33
_atom_site_aniso_U_12
_atom_site_aniso_U_13
_atom_site_aniso_U_23
Ni 0.0496(3) 0.0325(2) 0.0400(2) -0.00195(18) 0.00673(18) -0.00217(18)
N1 0.0429(10) 0.0346(10) 0.0423(10) -0.0008(8) 0.0046(8) -0.0015(8)
N2 0.0455(11) 0.0419(11) 0.0439(11) 0.0006(8) 0.0062(9) 0.0001(9)
O 0.0800(13) 0.0372(8) 0.0422(9) -0.0034(8) 0.0052(9) -0.0025(8)
C7 0.0422(12) 0.0466(13) 0.0379(12) 0.0001(10) 0.0076(10) -0.0020(10)
C1 0.0418(13) 0.0339(11) 0.0414(12) -0.0036(9) 0.0047(10) 0.0028(9)
C6 0.0388(13) 0.0380(12) 0.0513(14) 0.0008(10) 0.0050(10) 0.0000(11)
C4 0.0496(14) 0.0398(13) 0.0466(13) -0.0069(10) 0.0020(11) 0.0021(11)
C5 0.0507(14) 0.0354(13) 0.0547(15) 0.0018(11) 0.0085(12) -0.0051(11)
C2 0.0449(14) 0.0416(14) 0.0648(16) 0.0060(11) 0.0029(12) -0.0021(12)
C12 0.0568(16) 0.0512(16) 0.0472(14) 0.0059(13) 0.0103(12) 0.0003(12)
C8 0.0476(14) 0.0508(15) 0.0414(13) -0.0060(10) 0.0142(11) -0.0070(10)
C3 0.0388(14) 0.0512(15) 0.0672(17) 0.0062(12) -0.0045(12) 0.0028(13)
C9 0.0657(17) 0.0606(18) 0.0435(14) -0.0125(13) 0.0119(13) -0.0114(12)
C11 0.0481(14) 0.0743(19) 0.0431(14) 0.0056(13) 0.0077(11) -0.0004(13)
C10 0.0530(16) 0.083(2) 0.0392(14) -0.0108(15) 0.0070(12) -0.0122(14)
C13 0.067(2) 0.061(2) 0.075(2) -0.0100(17) -0.0148(19) -0.0089(17)
C14 0.074(3) 0.112(4) 0.0518(19) 0.013(2) -0.0005(17) 0.013(2)

loop_
_atom_type_symbol
_atom_type_description
_atom_type_scat_dispersion_real
_atom_type_scat_dispersion_imag
_atom_type_scat_source
C C 0.0033 0.0016 'International Tables Vol C Tables 4.2.6.8 and 6.1.1.4'
H H 0.0000 0.0000 'International Tables Vol C Tables 4.2.6.8 and 6.1.1.4'
N N 0.0061 0.0033 'International Tables Vol C Tables 4.2.6.8 and 6.1.1.4'
O O 0.0106 0.0060 'International Tables Vol C Tables 4.2.6.8 and 6.1.1.4'
Ni Ni 0.3393 1.1124 'International Tables Vol C Tables 4.2.6.8 and 6.1.1.4'

loop_
_geom_angle_atom_site_label_1
_geom_angle_atom_site_label_2
_geom_angle_atom_site_label_3
_geom_angle_site_symmetry_1
_geom_angle_site_symmetry_3
_geom_angle
_geom_angle_publ_flag
O Ni O 3_775 . 180.0000(10) ?
O Ni N1 3_775 . 88.33(8) ?
O Ni N1 . . 91.67(8) ?
O Ni N1 3_775 3_775 91.67(8) ?
O Ni N1 . 3_775 88.33(8) ?
N1 Ni N1 . 3_775 180.0 ?
N2 N1 C1 . . 111.38(17) ?
N2 N1 Ni . . 128.07(14) ?
C1 N1 Ni . . 120.38(13) ?
N1 N2 C7 . . 120.24(19) ?
C8 O Ni . . 124.29(15) ?
N2 C7 C12 . . 115.5(2) ?
N2 C7 C8 . . 124.1(2) ?
C12 C7 C8 . . 120.1(2) ?
C6 C1 C2 . . 120.0(2) ?
C6 C1 N1 . . 120.67(19) ?
C2 C1 N1 . . 119.3(2) ?
C1 C6 C5 . . 119.8(2) ?
C1 C6 H6 . . 117.3(15) ?
C5 C6 H6 . . 122.9(15) ?
C5 C4 C3 . . 118.0(2) ?
C5 C4 C13 . . 121.3(3) ?
C3 C4 C13 . . 120.8(3) ?
C4 C5 C6 . . 121.2(2) ?
C4 C5 H5 . . 121.9(15) ?
C6 C5 H5 . . 116.9(15) ?
C3 C2 C1 . . 119.2(2) ?
C3 C2 H2 . . 120.0(15) ?
C1 C2 H2 . . 120.8(15) ?
C11 C12 C7 . . 122.0(3) ?
C11 C12 H12 . . 121.2(16) ?
C7 C12 H12 . . 116.8(16) ?
O C8 C7 . . 123.7(2) ?
O C8 C9 . . 119.2(2) ?
C7 C8 C9 . . 117.0(2) ?
C2 C3 C4 . . 121.8(2) ?
C2 C3 H3 . . 119.1(17) ?
C4 C3 H3 . . 119.2(17) ?
C10 C9 C8 . . 120.7(3) ?
C10 C9 H9 . . 122.2(16) ?
C8 C9 H9 . . 117.0(16) ?
C12 C11 C10 . . 117.3(2) ?
C12 C11 C14 . . 121.8(3) ?
C10 C11 C14 . . 120.8(3) ?
C9 C10 C11 . . 122.8(3) ?
C9 C10 H10 . . 117.0(15) ?
C11 C10 H10 . . 120.2(14) ?
C4 C13 H13B . . 109(2) ?
C4 C13 H13A . . 108(3) ?
H13B C13 H13A . . 101(3) ?
C4 C13 H13C . . 115(3) ?
H13B C13 H13C . . 114(3) ?
H13A C13 H13C . . 108(4) ?
C11 C14 H14C . . 109(2) ?
C11 C14 H14A . . 111(2) ?
H14C C14 H14A . . 113(3) ?
C11 C14 H14B . . 115(3) ?
H14C C14 H14B . . 104(4) ?
H14A C14 H14B . . 104(4) ?

loop_
_geom_bond_atom_site_label_1
_geom_bond_atom_site_label_2
_geom_bond_site_symmetry_2
_geom_bond_distance
_geom_bond_publ_flag
Ni O 3_775 1.8118(16) ?
Ni O . 1.8118(16) y
Ni N1 . 1.8988(18) y
Ni N1 3_775 1.8988(18) ?
N1 N2 . 1.278(2) ?
N1 C1 . 1.451(3) ?
N2 C7 . 1.377(3) ?
O C8 . 1.303(3) ?
C7 C12 . 1.408(3) ?
C7 C8 . 1.412(3) ?
C1 C6 . 1.373(3) ?
C1 C2 . 1.382(3) ?
C6 C5 . 1.381(3) ?
C6 H6 . 0.93(2) ?
C4 C5 . 1.377(3) ?
C4 C3 . 1.382(3) ?
C4 C13 . 1.514(4) ?
C5 H5 . 0.95(2) ?
C2 C3 . 1.374(3) ?
C2 H2 . 0.98(3) ?
C12 C11 . 1.364(3) ?
C12 H12 . 0.92(2) ?
C8 C9 . 1.413(3) ?
C3 H3 . 0.89(2) ?
C9 C10 . 1.361(4) ?
C9 H9 . 0.95(3) ?
C11 C10 . 1.397(4) ?
C11 C14 . 1.513(4) ?
C10 H10 . 0.91(3) ?
C13 H13B . 0.92(4) ?
C13 H13A . 0.87(5) ?
C13 H13C . 0.81(4) ?
C14 H14C . 0.92(4) ?
C14 H14A . 0.95(4) ?
C14 H14B . 0.86(5) ?
